data_2223740
loop_
_publ_author_name
'Yamada, Kazuhiko'
'Hashizume, Daisuke'
'Shimizu, Tadashi'

_publ_section_title
;
 <i>N</i>-(Fluoren-9-ylmethoxycarbonyl)-<small>L</small>-aspartic acid
 4-<i>tert</i>-butyl ester
;
_journal_coeditor_code FJ2243
_journal_issue 11
_journal_name_full 'Acta Crystallographica Section E'
_journal_page_first o2606
_journal_page_last o2607
_journal_paper_doi 10.1107/S1600536809037611
_journal_volume 65
_journal_year 2009
_chemical_formula_iupac 'C23 H25 N O6'
_chemical_formula_moiety 'C23 H25 N O6'
_chemical_formula_sum 'C23 H25 N O6'
_chemical_formula_weight 411.44
_chemical_name_systematic
;
<i>N</i>-(Fluoren-9-ylmethoxycarbonyl)-L-aspartic acid
4-<i>tert</i>-butyl ester
;
_space_group_IT_number 19
_symmetry_cell_setting orthorhombic
_symmetry_space_group_name_Hall 'P 2ac 2ab'
_symmetry_space_group_name_H-M 'P 21 21 21'
_atom_sites_solution_hydrogens geom
_atom_sites_solution_primary direct
_atom_sites_solution_secondary difmap
_audit_creation_method SHELXL-97
_cell_angle_alpha 90
_cell_angle_beta 90
_cell_angle_gamma 90
_cell_formula_units_Z 4
_cell_length_a 5.7166(4)
_cell_length_b 11.1175(10)
_cell_length_c 32.083(3)
_cell_measurement_reflns_used 15181
_cell_measurement_temperature 90
_cell_measurement_theta_max 27.56
_cell_measurement_theta_min 1.83
_cell_volume 2039.0(3)
_computing_cell_refinement 'HKL2000 (Otwinowski & Minor, 1997)'
_computing_data_collection
;
CrystalClear (Rigaku/MSC, 2005)
;
_computing_data_reduction 'HKL2000 (Otwinowski & Minor, 1997)'
_computing_molecular_graphics 'ORTEP-3 for Windows (Farrugia, 1997)'
_computing_publication_material 'SHELXL97 (Sheldrick, 2008)'
_computing_structure_refinement 'SHELXL97 (Sheldrick, 2008)'
_computing_structure_solution 'SIR2004 (Burla <i>et al.</i>,  2005)'
_diffrn_ambient_temperature 90
_diffrn_detector_area_resol_mean 28.5714
_diffrn_measured_fraction_theta_full 0.989
_diffrn_measured_fraction_theta_max 0.989
_diffrn_measurement_device_type 'Rigaku AFC-8 diffractometer with Saturn70 CCD detector'
_diffrn_measurement_method \w
_diffrn_radiation_monochromator confocal
_diffrn_radiation_source 'fine-focus rotating anode'
_diffrn_radiation_type MoK\a
_diffrn_radiation_wavelength 0.71073
_diffrn_reflns_av_R_equivalents 0.0774
_diffrn_reflns_av_sigmaI/netI 0.0549
_diffrn_reflns_limit_h_max 6
_diffrn_reflns_limit_h_min -7
_diffrn_reflns_limit_k_max 10
_diffrn_reflns_limit_k_min -14
_diffrn_reflns_limit_l_max 41
_diffrn_reflns_limit_l_min -41
_diffrn_reflns_number 15110
_diffrn_reflns_theta_full 27.56
_diffrn_reflns_theta_max 27.56
_diffrn_reflns_theta_min 1.94
_diffrn_standards_number 0
_exptl_absorpt_coefficient_mu 0.097
_exptl_absorpt_correction_type none
_exptl_crystal_colour colourless
_exptl_crystal_density_diffrn 1.340
_exptl_crystal_density_method 'not measured'
_exptl_crystal_description needle
_exptl_crystal_F_000 872
_exptl_crystal_size_max 0.11
_exptl_crystal_size_mid 0.05
_exptl_crystal_size_min 0.04
_refine_diff_density_max 0.293
_refine_diff_density_min -0.270
_refine_ls_extinction_method none
_refine_ls_goodness_of_fit_ref 1.129
_refine_ls_hydrogen_treatment constr
_refine_ls_matrix_type full
_refine_ls_number_parameters 286
_refine_ls_number_reflns 2722
_refine_ls_number_restraints 0
_refine_ls_restrained_S_all 1.129
_refine_ls_R_factor_all 0.0785
_refine_ls_R_factor_gt 0.0587
_refine_ls_shift/su_max 0.000
_refine_ls_shift/su_mean 0.000
_refine_ls_structure_factor_coef Fsqd
_refine_ls_weighting_details 'calc w=1/[\s^2^(Fo^2^)+(0.0694P)^2^+0.981P] where P=(Fo^2^+2Fc^2^)/3'
_refine_ls_weighting_scheme calc
_refine_ls_wR_factor_gt 0.1389
_refine_ls_wR_factor_ref 0.1484
_reflns_number_gt 2167
_reflns_number_total 2722
_reflns_threshold_expression I>2\s(I)
_cod_data_source_file fj2243.cif
_cod_data_source_block I
_cod_database_code 2223740
_cod_database_fobs_code 2223740

loop_
_symmetry_equiv_pos_as_xyz
'x, y, z'
'x+1/2, -y+1/2, -z'
'-x, y+1/2, -z+1/2'
'-x+1/2, -y, z+1/2'

loop_
_atom_site_type_symbol
_atom_site_label
_atom_site_fract_x
_atom_site_fract_y
_atom_site_fract_z
_atom_site_U_iso_or_equiv
_atom_site_adp_type
_atom_site_calc_flag
_atom_site_refinement_flags
_atom_site_occupancy
_atom_site_disorder_assembly
_atom_site_disorder_group
O O1 0.6301(5) 0.4494(2) 0.15286(8) 0.0271(6) Uani d . 1 . .
O O2 0.7666(5) 0.3298(2) 0.10086(7) 0.0237(6) Uani d . 1 . .
O O3 1.1545(5) 0.4557(2) 0.20322(8) 0.0254(6) Uani d . 1 . .
H H3 1.2064 0.5245 0.2089 0.038 Uiso calc R 1 . .
O O4 0.8720(5) 0.5069(2) 0.24884(8) 0.0267(6) Uani d . 1 . .
O O5 0.6813(5) 0.1857(2) 0.28643(7) 0.0230(6) Uani d . 1 . .
O O6 0.3240(5) 0.2717(2) 0.27449(7) 0.0207(6) Uani d . 1 . .
N N1 0.6108(6) 0.3053(3) 0.22971(9) 0.0221(7) Uani d . 1 . .
H H1 0.5004 0.3395 0.2147 0.027 Uiso calc R 1 . .
C C1 0.8504(7) 0.3115(3) 0.21511(11) 0.0203(8) Uani d . 1 . .
H H1A 0.9431 0.2511 0.2313 0.024 Uiso calc R 1 . .
C C2 0.8711(7) 0.2786(3) 0.16889(11) 0.0221(8) Uani d . 1 . .
H H2A 1.0385 0.2787 0.1610 0.027 Uiso calc R 1 . .
H H2B 0.8106 0.1961 0.1648 0.027 Uiso calc R 1 . .
C C3 0.7406(7) 0.3629(3) 0.14049(11) 0.0205(8) Uani d . 1 . .
C C4 0.9549(7) 0.4366(3) 0.22432(11) 0.0215(8) Uani d . 1 . .
C C5 0.6574(8) 0.4001(3) 0.06656(11) 0.0254(9) Uani d . 1 . .
C C6 0.7397(9) 0.3306(4) 0.02814(12) 0.0363(11) Uani d . 1 . .
H H6A 0.6839 0.2474 0.0298 0.054 Uiso calc R 1 . .
H H6B 0.9110 0.3312 0.0270 0.054 Uiso calc R 1 . .
H H6C 0.6768 0.3687 0.0030 0.054 Uiso calc R 1 . .
C C7 0.7598(8) 0.5265(3) 0.06653(13) 0.0309(9) Uani d . 1 . .
H H7A 0.9308 0.5216 0.0676 0.046 Uiso calc R 1 . .
H H7B 0.7024 0.5706 0.0909 0.046 Uiso calc R 1 . .
H H7C 0.7120 0.5685 0.0411 0.046 Uiso calc R 1 . .
C C8 0.3951(8) 0.3978(4) 0.07039(14) 0.0333(10) Uani d . 1 . .
H H8A 0.3481 0.4396 0.0959 0.050 Uiso calc R 1 . .
H H8B 0.3410 0.3142 0.0715 0.050 Uiso calc R 1 . .
H H8C 0.3253 0.4381 0.0462 0.050 Uiso calc R 1 . .
C C9 0.5502(7) 0.2491(3) 0.26529(11) 0.0180(7) Uani d . 1 . .
C C10 0.2379(7) 0.2366(3) 0.31542(10) 0.0206(8) Uani d . 1 . .
H H10A 0.3663 0.2015 0.3322 0.025 Uiso calc R 1 . .
H H10B 0.1125 0.1758 0.3126 0.025 Uiso calc R 1 . .
C C11 0.1424(7) 0.3503(3) 0.33673(11) 0.0199(8) Uani d . 1 . .
H H11 0.0232 0.3901 0.3185 0.024 Uiso calc R 1 . .
C C12 0.0379(7) 0.3219(3) 0.37912(11) 0.0231(8) Uani d . 1 . .
C C13 -0.1547(8) 0.2505(3) 0.38905(11) 0.0243(8) Uani d . 1 . .
H H13 -0.2397 0.2099 0.3679 0.029 Uiso calc R 1 . .
C C14 -0.2195(7) 0.2401(3) 0.43060(12) 0.0263(9) Uani d . 1 . .
H H14 -0.3507 0.1918 0.4378 0.032 Uiso calc R 1 . .
C C15 -0.0960(8) 0.2990(3) 0.46202(12) 0.0284(9) Uani d . 1 . .
H H15 -0.1433 0.2903 0.4902 0.034 Uiso calc R 1 . .
C C16 0.0969(7) 0.3707(3) 0.45224(12) 0.0261(9) Uani d . 1 . .
H H16 0.1830 0.4103 0.4735 0.031 Uiso calc R 1 . .
C C17 0.1598(8) 0.3825(3) 0.41070(11) 0.0227(8) Uani d . 1 . .
C C18 0.3500(7) 0.4533(3) 0.39111(11) 0.0220(8) Uani d . 1 . .
C C19 0.5228(8) 0.5253(3) 0.40880(12) 0.0286(9) Uani d . 1 . .
H H19 0.5306 0.5365 0.4381 0.034 Uiso calc R 1 . .
C C20 0.6843(8) 0.5807(3) 0.38242(13) 0.0302(10) Uani d . 1 . .
H H20 0.8067 0.6279 0.3940 0.036 Uiso calc R 1 . .
C C21 0.6685(8) 0.5678(3) 0.33946(13) 0.0289(9) Uani d . 1 . .
H H21 0.7788 0.6072 0.3220 0.035 Uiso calc R 1 . .
C C22 0.4919(8) 0.4973(3) 0.32146(12) 0.0250(8) Uani d . 1 . .
H H22 0.4792 0.4901 0.2920 0.030 Uiso calc R 1 . .
C C23 0.3357(7) 0.4382(3) 0.34766(11) 0.0230(8) Uani d . 1 . .

loop_
_atom_site_aniso_label
_atom_site_aniso_U_11
_atom_site_aniso_U_22
_atom_site_aniso_U_33
_atom_site_aniso_U_12
_atom_site_aniso_U_13
_atom_site_aniso_U_23
O1 0.0316(17) 0.0205(13) 0.0293(14) 0.0069(13) 0.0030(13) 0.0004(10)
O2 0.0291(16) 0.0162(12) 0.0258(13) 0.0015(12) -0.0022(12) 0.0003(10)
O3 0.0280(16) 0.0139(12) 0.0342(14) -0.0014(12) 0.0038(13) 0.0000(10)
O4 0.0299(17) 0.0195(12) 0.0306(13) 0.0004(13) 0.0039(13) -0.0027(11)
O5 0.0225(14) 0.0157(12) 0.0307(13) 0.0032(11) 0.0002(12) 0.0030(10)
O6 0.0205(14) 0.0179(12) 0.0237(12) -0.0001(11) -0.0007(11) 0.0004(9)
N1 0.0208(18) 0.0186(15) 0.0269(15) 0.0018(14) -0.0007(13) 0.0030(12)
C1 0.0191(19) 0.0139(16) 0.0279(18) 0.0013(16) -0.0016(16) 0.0020(13)
C2 0.024(2) 0.0115(16) 0.0305(18) 0.0027(15) 0.0019(17) 0.0004(13)
C3 0.0168(19) 0.0160(17) 0.0286(19) -0.0019(15) 0.0021(16) 0.0032(14)
C4 0.023(2) 0.0199(17) 0.0212(17) 0.0022(16) -0.0020(16) 0.0023(14)
C5 0.029(2) 0.0225(18) 0.0248(18) -0.0006(17) -0.0020(19) 0.0034(14)
C6 0.041(3) 0.037(2) 0.031(2) 0.003(2) -0.001(2) -0.0055(18)
C7 0.031(2) 0.0233(19) 0.039(2) 0.0000(18) -0.003(2) 0.0060(16)
C8 0.024(2) 0.031(2) 0.045(2) -0.0005(18) -0.007(2) 0.0090(19)
C9 0.0171(18) 0.0119(16) 0.0249(17) -0.0016(14) -0.0015(15) -0.0022(13)
C10 0.0212(19) 0.0169(16) 0.0236(17) 0.0028(15) 0.0000(16) 0.0004(13)
C11 0.021(2) 0.0133(16) 0.0260(17) 0.0008(16) 0.0001(17) 0.0016(13)
C12 0.028(2) 0.0135(16) 0.0278(18) 0.0033(16) 0.0004(17) 0.0006(14)
C13 0.025(2) 0.0162(17) 0.0316(19) 0.0022(17) -0.0024(18) -0.0024(14)
C14 0.024(2) 0.0176(17) 0.037(2) 0.0013(16) 0.0061(18) -0.0002(15)
C15 0.038(3) 0.0202(19) 0.0270(19) 0.0022(18) 0.0056(18) 0.0016(14)
C16 0.030(2) 0.0175(18) 0.031(2) 0.0028(17) -0.0008(18) -0.0040(14)
C17 0.024(2) 0.0139(16) 0.0305(19) 0.0019(16) -0.0001(17) -0.0002(13)
C18 0.020(2) 0.0140(16) 0.0317(19) 0.0006(16) 0.0002(17) -0.0017(13)
C19 0.034(3) 0.0188(18) 0.033(2) -0.0009(17) -0.0024(19) -0.0046(15)
C20 0.030(2) 0.0152(18) 0.045(2) -0.0057(17) -0.001(2) -0.0088(15)
C21 0.030(2) 0.0138(17) 0.043(2) -0.0010(17) 0.008(2) -0.0010(15)
C22 0.029(2) 0.0131(16) 0.0326(19) -0.0014(17) 0.0021(18) -0.0015(14)
C23 0.022(2) 0.0122(16) 0.035(2) 0.0020(16) 0.0013(18) 0.0005(13)

loop_
_atom_type_symbol
_atom_type_description
_atom_type_scat_dispersion_real
_atom_type_scat_dispersion_imag
_atom_type_scat_source
C C 0.0033 0.0000 'International Tables Vol C Tables 4.2.6.8 and 6.1.1.4'
H H 0.0000 0.0000 'International Tables Vol C Tables 4.2.6.8 and 6.1.1.4'
N N 0.0061 0.0000 'International Tables Vol C Tables 4.2.6.8 and 6.1.1.4'
O O 0.0106 0.0000 'International Tables Vol C Tables 4.2.6.8 and 6.1.1.4'

loop_
_geom_angle_atom_site_label_1
_geom_angle_atom_site_label_2
_geom_angle_atom_site_label_3
_geom_angle_site_symmetry_1
_geom_angle_site_symmetry_3
_geom_angle
_geom_angle_publ_flag
C3 O2 C5 . . 120.9(3) no
C4 O3 H3 . . 109.5 no
C9 O6 C10 . . 118.1(3) no
C9 N1 C1 . . 122.6(3) no
C9 N1 H1 . . 118.7 no
C1 N1 H1 . . 118.7 no
N1 C1 C2 . . 112.0(3) no
N1 C1 C4 . . 110.3(3) no
C2 C1 C4 . . 111.7(3) no
N1 C1 H1A . . 107.5 no
C2 C1 H1A . . 107.5 no
C4 C1 H1A . . 107.5 no
C3 C2 C1 . . 113.6(3) no
C3 C2 H2A . . 108.9 no
C1 C2 H2A . . 108.9 no
C3 C2 H2B . . 108.9 no
C1 C2 H2B . . 108.9 no
H2A C2 H2B . . 107.7 no
O1 C3 O2 . . 126.0(3) no
O1 C3 C2 . . 123.5(3) no
O2 C3 C2 . . 110.5(3) no
O4 C4 O3 . . 124.1(3) no
O4 C4 C1 . . 123.8(4) no
O3 C4 C1 . . 112.0(3) no
O2 C5 C8 . . 110.4(3) no
O2 C5 C7 . . 108.9(3) no
C8 C5 C7 . . 113.5(4) no
O2 C5 C6 . . 101.6(3) no
C8 C5 C6 . . 111.3(4) no
C7 C5 C6 . . 110.3(3) no
C5 C6 H6A . . 109.5 no
C5 C6 H6B . . 109.5 no
H6A C6 H6B . . 109.5 no
C5 C6 H6C . . 109.5 no
H6A C6 H6C . . 109.5 no
H6B C6 H6C . . 109.5 no
C5 C7 H7A . . 109.5 no
C5 C7 H7B . . 109.5 no
H7A C7 H7B . . 109.5 no
C5 C7 H7C . . 109.5 no
H7A C7 H7C . . 109.5 no
H7B C7 H7C . . 109.5 no
C5 C8 H8A . . 109.5 no
C5 C8 H8B . . 109.5 no
H8A C8 H8B . . 109.5 no
C5 C8 H8C . . 109.5 no
H8A C8 H8C . . 109.5 no
H8B C8 H8C . . 109.5 no
O5 C9 N1 . . 125.1(4) no
O5 C9 O6 . . 124.7(3) no
N1 C9 O6 . . 110.2(3) no
O6 C10 C11 . . 107.5(3) no
O6 C10 H10A . . 110.2 no
C11 C10 H10A . . 110.2 no
O6 C10 H10B . . 110.2 no
C11 C10 H10B . . 110.2 no
H10A C10 H10B . . 108.5 no
C23 C11 C12 . . 102.3(3) no
C23 C11 C10 . . 112.0(3) no
C12 C11 C10 . . 111.5(3) no
C23 C11 H11 . . 110.3 no
C12 C11 H11 . . 110.3 no
C10 C11 H11 . . 110.3 no
C13 C12 C17 . . 120.1(3) no
C13 C12 C11 . . 129.3(3) no
C17 C12 C11 . . 110.6(3) no
C14 C13 C12 . . 118.5(4) no
C14 C13 H13 . . 120.7 no
C12 C13 H13 . . 120.7 no
C13 C14 C15 . . 121.3(4) no
C13 C14 H14 . . 119.3 no
C15 C14 H14 . . 119.3 no
C14 C15 C16 . . 120.4(4) no
C14 C15 H15 . . 119.8 no
C16 C15 H15 . . 119.8 no
C17 C16 C15 . . 118.4(4) no
C17 C16 H16 . . 120.8 no
C15 C16 H16 . . 120.8 no
C16 C17 C12 . . 121.3(4) no
C16 C17 C18 . . 130.4(4) no
C12 C17 C18 . . 108.3(3) no
C19 C18 C23 . . 120.9(4) no
C19 C18 C17 . . 130.8(3) no
C23 C18 C17 . . 108.3(3) no
C18 C19 C20 . . 118.4(4) no
C18 C19 H19 . . 120.8 no
C20 C19 H19 . . 120.8 no
C21 C20 C19 . . 120.9(4) no
C21 C20 H20 . . 119.6 no
C19 C20 H20 . . 119.6 no
C20 C21 C22 . . 120.9(4) no
C20 C21 H21 . . 119.6 no
C22 C21 H21 . . 119.6 no
C23 C22 C21 . . 118.5(4) no
C23 C22 H22 . . 120.7 no
C21 C22 H22 . . 120.7 no
C22 C23 C18 . . 120.3(4) no
C22 C23 C11 . . 129.2(3) no
C18 C23 C11 . . 110.4(3) no

loop_
_geom_bond_atom_site_label_1
_geom_bond_atom_site_label_2
_geom_bond_site_symmetry_2
_geom_bond_distance
_geom_bond_publ_flag
O1 C3 . 1.218(4) no
O2 C3 . 1.332(4) no
O2 C5 . 1.487(4) no
O3 C4 . 1.344(5) no
O3 H3 . 0.8400 no
O4 C4 . 1.206(4) no
O5 C9 . 1.232(4) no
O6 C9 . 1.350(5) no
O6 C10 . 1.456(4) no
N1 C9 . 1.346(4) no
N1 C1 . 1.450(5) no
N1 H1 . 0.8800 no
C1 C2 . 1.532(5) no
C1 C4 . 1.542(5) no
C1 H1A . 1.0000 no
C2 C3 . 1.504(5) no
C2 H2A . 0.9900 no
C2 H2B . 0.9900 no
C5 C8 . 1.504(6) no
C5 C7 . 1.522(5) no
C5 C6 . 1.529(5) no
C6 H6A . 0.9800 no
C6 H6B . 0.9800 no
C6 H6C . 0.9800 no
C7 H7A . 0.9800 no
C7 H7B . 0.9800 no
C7 H7C . 0.9800 no
C8 H8A . 0.9800 no
C8 H8B . 0.9800 no
C8 H8C . 0.9800 no
C10 C11 . 1.537(5) no
C10 H10A . 0.9900 no
C10 H10B . 0.9900 no
C11 C23 . 1.516(5) no
C11 C12 . 1.518(5) no
C11 H11 . 1.0000 no
C12 C13 . 1.395(6) no
C12 C17 . 1.402(5) no
C13 C14 . 1.388(5) no
C13 H13 . 0.9500 no
C14 C15 . 1.394(6) no
C14 H14 . 0.9500 no
C15 C16 . 1.397(6) no
C15 H15 . 0.9500 no
C16 C17 . 1.387(5) no
C16 H16 . 0.9500 no
C17 C18 . 1.482(5) no
C18 C19 . 1.392(5) no
C18 C23 . 1.407(5) no
C19 C20 . 1.395(6) no
C19 H19 . 0.9500 no
C20 C21 . 1.389(6) no
C20 H20 . 0.9500 no
C21 C22 . 1.402(6) no
C21 H21 . 0.9500 no
C22 C23 . 1.392(5) no
C22 H22 . 0.9500 no

loop_
_geom_hbond_atom_site_label_D
_geom_hbond_atom_site_label_H
_geom_hbond_atom_site_label_A
_geom_hbond_site_symmetry_A
_geom_hbond_distance_DH
_geom_hbond_distance_HA
_geom_hbond_distance_DA
_geom_hbond_angle_DHA
O3 H3 O5 3_755 0.84 1.91 2.744(3) 171.7
N1 H1 O3 1_455 0.88 2.39 3.213(4) 155.7

loop_
_geom_torsion_atom_site_label_1
_geom_torsion_atom_site_label_2
_geom_torsion_atom_site_label_3
_geom_torsion_atom_site_label_4
_geom_torsion_site_symmetry_1
_geom_torsion_site_symmetry_2
_geom_torsion_site_symmetry_3
_geom_torsion_site_symmetry_4
_geom_torsion
_geom_torsion_publ_flag
C9 N1 C1 C2 . . . . 132.6(3) no
C9 N1 C1 C4 . . . . -102.3(4) no
N1 C1 C2 C3 . . . . 62.5(4) no
C4 C1 C2 C3 . . . . -61.9(4) no
C5 O2 C3 O1 . . . . 0.3(6) no
C5 O2 C3 C2 . . . . -179.0(3) no
C1 C2 C3 O1 . . . . 0.5(5) no
C1 C2 C3 O2 . . . . 179.7(3) no
N1 C1 C4 O4 . . . . 17.0(5) no
C2 C1 C4 O4 . . . . 142.3(4) no
N1 C1 C4 O3 . . . . -165.8(3) no
C2 C1 C4 O3 . . . . -40.5(4) no
C3 O2 C5 C8 . . . . -63.1(4) no
C3 O2 C5 C7 . . . . 62.2(5) no
C3 O2 C5 C6 . . . . 178.7(3) no
C1 N1 C9 O5 . . . . -9.2(5) no
C1 N1 C9 O6 . . . . 171.1(3) no
C10 O6 C9 O5 . . . . 10.9(5) no
C10 O6 C9 N1 . . . . -169.3(3) no
C9 O6 C10 C11 . . . . 122.3(3) no
O6 C10 C11 C23 . . . . -68.6(4) no
O6 C10 C11 C12 . . . . 177.4(3) no
C23 C11 C12 C13 . . . . 176.5(4) no
C10 C11 C12 C13 . . . . -63.7(5) no
C23 C11 C12 C17 . . . . -1.7(4) no
C10 C11 C12 C17 . . . . 118.1(4) no
C17 C12 C13 C14 . . . . -0.8(5) no
C11 C12 C13 C14 . . . . -178.8(4) no
C12 C13 C14 C15 . . . . -0.2(6) no
C13 C14 C15 C16 . . . . 0.2(6) no
C14 C15 C16 C17 . . . . 0.7(6) no
C15 C16 C17 C12 . . . . -1.6(6) no
C15 C16 C17 C18 . . . . 178.6(4) no
C13 C12 C17 C16 . . . . 1.7(6) no
C11 C12 C17 C16 . . . . -179.9(4) no
C13 C12 C17 C18 . . . . -178.5(3) no
C11 C12 C17 C18 . . . . -0.1(4) no
C16 C17 C18 C19 . . . . 1.9(7) no
C12 C17 C18 C19 . . . . -177.9(4) no
C16 C17 C18 C23 . . . . -178.1(4) no
C12 C17 C18 C23 . . . . 2.1(4) no
C23 C18 C19 C20 . . . . -1.0(6) no
C17 C18 C19 C20 . . . . 178.9(4) no
C18 C19 C20 C21 . . . . 2.2(6) no
C19 C20 C21 C22 . . . . -1.0(6) no
C20 C21 C22 C23 . . . . -1.5(6) no
C21 C22 C23 C18 . . . . 2.6(6) no
C21 C22 C23 C11 . . . . -175.1(4) no
C19 C18 C23 C22 . . . . -1.4(6) no
C17 C18 C23 C22 . . . . 178.7(3) no
C19 C18 C23 C11 . . . . 176.7(3) no
C17 C18 C23 C11 . . . . -3.2(4) no
C12 C11 C23 C22 . . . . -179.1(4) no
C10 C11 C23 C22 . . . . 61.3(5) no
C12 C11 C23 C18 . . . . 3.0(4) no
C10 C11 C23 C18 . . . . -116.5(3) no

loop_
_cod_related_entry_id
_cod_related_entry_database
_cod_related_entry_code
1 ChemSpider 2006762
